data_4131946
loop_
_publ_author_name
'Miloserdov, Fedor M.'
'Kirillova, Mariia S.'
'Muratore, Michael E.'
'Echavarren, Antonio M.'

_publ_section_title
;
 Unified Total Synthesis of Pyrroloazocine Indole Alkaloids Sheds Light on
 Their Biosynthetic Relationship.
;
_journal_issue 16
_journal_name_full 'Journal of the American Chemical Society'
_journal_page_first 5393
_journal_page_last 5400
_journal_paper_doi 10.1021/jacs.7b13484
_journal_volume 140
_journal_year 2018
_chemical_formula_sum 'C20 H16 Br3 N4 Ru'
_chemical_formula_weight 653.17
_space_group_IT_number 2
_space_group_name_Hall '-P 1'
_space_group_name_H-M_alt 'P -1'
_symmetry_cell_setting triclinic
_symmetry_space_group_name_H-M 'P -1'
_atom_sites_solution_hydrogens geom
_audit_creation_method SHELXL-2014/7
_cell_angle_alpha 77.686(4)
_cell_angle_beta 83.158(3)
_cell_angle_gamma 69.733(4)
_cell_formula_units_Z 1
_cell_length_a 7.2777(3)
_cell_length_b 8.2938(4)
_cell_length_c 9.0157(3)
_cell_measurement_reflns_used 10035
_cell_measurement_temperature 100(2)
_cell_measurement_theta_max 32.737
_cell_measurement_theta_min 2.315
_cell_volume 498.14(4)
_computing_cell_refinement 'CrysAlisPro 1.171.38.39f (Rigaku OD, 2015)'
_computing_data_collection 'CrysAlisPro 1.171.38.39f (Rigaku OD, 2015)'
_computing_data_reduction 'CrysAlisPro 1.171.38.39f (Rigaku OD, 2015)'
_computing_molecular_graphics
;
 SHELXle: C.B. Huebschle, G.M. Sheldrick & B. Dittrich
 J.Appl.Cryst. (2011) 44, 1281-1284.
;
_computing_publication_material 'XCIF, SHELXL-2014/7 (Sheldrick, 2014)'
_computing_structure_refinement 'SHELXL-2014/7 (Sheldrick, 2014)'
_computing_structure_solution 'SHELXT V2014/4 (Sheldrick 2014)'
_diffrn_ambient_temperature 100(2)
_diffrn_detector_area_resol_mean 512
_diffrn_detector_type 'PILATUS 200K'
_diffrn_measured_fraction_theta_full 1.000
_diffrn_measured_fraction_theta_max 0.963
_diffrn_measurement_device_type '1/4chi goniometer'
_diffrn_measurement_method
;
 Fullsphere data collection, phi and omega scans
;
_diffrn_measurement_specimen_support 'magnetic support with MicroMount'
_diffrn_radiation_monochromator 'Confocal Max Flux optic'
_diffrn_radiation_type MoK\a
_diffrn_radiation_wavelength 0.7107
_diffrn_reflns_av_unetI/netI 0.0217
_diffrn_reflns_Laue_measured_fraction_full 1.000
_diffrn_reflns_Laue_measured_fraction_max 0.963
_diffrn_reflns_limit_h_max 11
_diffrn_reflns_limit_h_min -10
_diffrn_reflns_limit_k_max 12
_diffrn_reflns_limit_k_min -12
_diffrn_reflns_limit_l_max 13
_diffrn_reflns_limit_l_min -13
_diffrn_reflns_number 10035
_diffrn_reflns_point_group_measured_fraction_full 1.000
_diffrn_reflns_point_group_measured_fraction_max 0.963
_diffrn_reflns_theta_full 25.242
_diffrn_reflns_theta_max 32.737
_diffrn_reflns_theta_min 2.315
_diffrn_source 'Microfocus rotating anode X-ray tube'
_diffrn_source_current 24
_diffrn_source_power 50
_diffrn_source_size '0.2 mm x 0.2 mm fine focus'
_diffrn_source_type 'Rigaku MicroMax-007HF'
_exptl_absorpt_coefficient_mu 6.817
_exptl_absorpt_correction_T_max 0.727
_exptl_absorpt_correction_T_min 0.559
_exptl_absorpt_correction_type empirical
_exptl_absorpt_process_details
; 
 CrysAlisPro 1.171.38.39f (Rigaku Oxford Diffraction, 2015)
 Empirical absorption correction using spherical harmonics,
 implemented in SCALE3 ABSPACK scaling algorithm.
;
_exptl_crystal_colour purple
_exptl_crystal_density_diffrn 2.177
_exptl_crystal_description block
_exptl_crystal_F_000 313
_exptl_crystal_size_max 0.20
_exptl_crystal_size_mid 0.20
_exptl_crystal_size_min 0.15
_refine_diff_density_max 4.464
_refine_diff_density_min -0.794
_refine_diff_density_rms 0.310
_refine_ls_extinction_method none
_refine_ls_goodness_of_fit_ref 1.019
_refine_ls_hydrogen_treatment constr
_refine_ls_matrix_type full
_refine_ls_number_parameters 133
_refine_ls_number_reflns 10035
_refine_ls_number_restraints 0
_refine_ls_restrained_S_all 1.019
_refine_ls_R_factor_all 0.0734
_refine_ls_R_factor_gt 0.0603
_refine_ls_shift/su_max 0.001
_refine_ls_shift/su_mean 0.000
_refine_ls_structure_factor_coef Fsqd
_refine_ls_weighting_details 'w=1/[\s^2^(Fo^2^)+(0.1672P)^2^] where P=(Fo^2^+2Fc^2^)/3'
_refine_ls_weighting_scheme calc
_refine_ls_wR_factor_gt 0.1769
_refine_ls_wR_factor_ref 0.2071
_reflns_Friedel_coverage 0.000
_reflns_number_gt 8029
_reflns_number_total 10035
_reflns_threshold_expression 'I > 2\s(I)'
_cod_data_source_file ja7b13484_si_002.cif
_cod_data_source_block FM22_twin1_hklf5
_cod_depositor_comments
;
The following automatic conversions were performed:

data item '_symmetry_cell_setting' value 'Triclinic' was changed to
'triclinic' in accordance with the
/home/saulius/struct/COD-crude-data/automatic-downloads/DataCite-retrospective/ACS/depositions/lib/dictionaries/cif_core.dic
dictionary named 'cif_core.dic' version 2.4.2 last updated on
2011-04-26.

Automatic conversion script
Id: cif_fix_values 6909 2019-04-08 15:41:33Z antanas 
;
_cod_original_sg_symbol_H-M P-1
_cod_database_code 4131946
_shelx_shelxl_version_number 2014/7
_shelx_space_group_comment
;
The symmetry employed for this shelxl refinement is uniquely defined
by the following loop, which should always be used as a source of
symmetry information in preference to the above space-group names.
They are only intended as comments.
;
_shelx_estimated_absorpt_t_min 0.612
_shelx_estimated_absorpt_t_max 0.727

loop_
_space_group_symop_operation_xyz
'x, y, z'
'-x, -y, -z'

loop_
_atom_site_label
_atom_site_type_symbol
_atom_site_fract_x
_atom_site_fract_y
_atom_site_fract_z
_atom_site_U_iso_or_equiv
_atom_site_adp_type
_atom_site_occupancy
_atom_site_site_symmetry_order
_atom_site_calc_flag
_atom_site_refinement_flags_posn
_atom_site_refinement_flags_adp
_atom_site_refinement_flags_occupancy
Ru1 Ru 0.0000 1.0000 0.5000 0.01303(17) Uani 1 2 d S . P
Br1 Br 0.28850(8) 1.03761(7) 0.34474(6) 0.01720(18) Uani 1 1 d . . .
N1 N 0.1312(7) 0.7305(6) 0.5259(5) 0.0146(9) Uani 1 1 d . . .
N2 N -0.0929(7) 0.9426(6) 0.3146(5) 0.0143(8) Uani 1 1 d . . .
C1 C 0.2097(8) 0.6186(7) 0.6517(6) 0.0175(10) Uani 1 1 d . . .
H1 H 0.1943 0.6610 0.7416 0.021 Uiso 1 1 calc R U .
C2 C 0.3123(8) 0.4433(8) 0.6532(7) 0.0193(11) Uani 1 1 d . . .
H2 H 0.3663 0.3700 0.7418 0.023 Uiso 1 1 calc R U .
C3 C 0.3328(8) 0.3793(8) 0.5209(7) 0.0203(11) Uani 1 1 d . . .
H3 H 0.4041 0.2626 0.5184 0.024 Uiso 1 1 calc R U .
C4 C 0.2458(8) 0.4909(7) 0.3909(7) 0.0182(11) Uani 1 1 d . . .
H4 H 0.2558 0.4495 0.3012 0.022 Uiso 1 1 calc R U .
C5 C 0.1440(8) 0.6649(7) 0.3976(6) 0.0151(10) Uani 1 1 d . . .
C6 C 0.0228(8) 0.7856(7) 0.2766(6) 0.0149(10) Uani 1 1 d . . .
C7 C 0.0022(9) 0.7418(8) 0.1399(6) 0.0184(11) Uani 1 1 d . . .
H7 H 0.0863 0.6377 0.1132 0.022 Uiso 1 1 calc R U .
C8 C -0.1420(9) 0.8519(8) 0.0447(7) 0.0219(12) Uani 1 1 d . . .
H8 H -0.1556 0.8242 -0.0472 0.026 Uiso 1 1 calc R U .
C9 C -0.2678(9) 1.0064(8) 0.0887(7) 0.0195(11) Uani 1 1 d . . .
H9 H -0.3702 1.0807 0.0286 0.023 Uiso 1 1 calc R U .
C10 C -0.2381(8) 1.0469(7) 0.2224(6) 0.0174(10) Uani 1 1 d . . .
H10 H -0.3215 1.1505 0.2504 0.021 Uiso 1 1 calc R U .
Br2 Br 0.5000 0.5000 0.0000 0.0269(2) Uani 1 2 d S . P

loop_
_atom_site_aniso_label
_atom_site_aniso_U_11
_atom_site_aniso_U_22
_atom_site_aniso_U_33
_atom_site_aniso_U_23
_atom_site_aniso_U_13
_atom_site_aniso_U_12
Ru1 0.0147(3) 0.0108(3) 0.0120(3) -0.0034(2) -0.0017(2) -0.0010(2)
Br1 0.0176(3) 0.0165(3) 0.0163(3) -0.0037(2) -0.00092(19) -0.0036(2)
N1 0.016(2) 0.014(2) 0.015(2) -0.0050(17) -0.0002(16) -0.0040(17)
N2 0.016(2) 0.013(2) 0.013(2) -0.0039(16) -0.0020(16) -0.0021(17)
C1 0.020(3) 0.016(2) 0.016(3) -0.002(2) -0.006(2) -0.004(2)
C2 0.018(3) 0.017(3) 0.020(3) 0.001(2) -0.006(2) -0.003(2)
C3 0.018(3) 0.011(2) 0.030(3) -0.004(2) -0.004(2) -0.001(2)
C4 0.018(2) 0.015(2) 0.023(3) -0.009(2) 0.000(2) -0.003(2)
C5 0.016(2) 0.012(2) 0.016(2) -0.0056(19) -0.0014(19) -0.002(2)
C6 0.018(2) 0.013(2) 0.013(2) -0.0034(19) -0.0008(19) -0.004(2)
C7 0.024(3) 0.016(3) 0.016(3) -0.006(2) 0.000(2) -0.006(2)
C8 0.032(3) 0.021(3) 0.014(3) -0.006(2) 0.000(2) -0.010(3)
C9 0.021(3) 0.021(3) 0.018(3) -0.001(2) -0.007(2) -0.007(2)
C10 0.019(2) 0.014(2) 0.017(3) -0.003(2) -0.003(2) -0.003(2)
Br2 0.0268(5) 0.0269(5) 0.0161(4) -0.0058(3) -0.0022(3) 0.0062(4)

loop_
_atom_type_symbol
_atom_type_description
_atom_type_scat_dispersion_real
_atom_type_scat_dispersion_imag
_atom_type_scat_source
C C 0.0033 0.0016 'International Tables Vol C Tables 4.2.6.8 and 6.1.1.4'
H H 0.0000 0.0000 'International Tables Vol C Tables 4.2.6.8 and 6.1.1.4'
Cl Cl 0.1484 0.1585 'International Tables Vol C Tables 4.2.6.8 and 6.1.1.4'
Ru Ru -1.2594 0.8363 'International Tables Vol C Tables 4.2.6.8 and 6.1.1.4'
Br Br -0.2901 2.4595 'International Tables Vol C Tables 4.2.6.8 and 6.1.1.4'
N N 0.0061 0.0033 'International Tables Vol C Tables 4.2.6.8 and 6.1.1.4'

loop_
_geom_angle_atom_site_label_1
_geom_angle_atom_site_label_2
_geom_angle_atom_site_label_3
_geom_angle
_geom_angle_site_symmetry_1
_geom_angle_site_symmetry_3
N2 Ru1 N2 180.0 . 2_576
N2 Ru1 N1 102.82(17) . 2_576
N2 Ru1 N1 77.18(17) 2_576 2_576
N2 Ru1 N1 77.18(17) . .
N2 Ru1 N1 102.82(17) 2_576 .
N1 Ru1 N1 180.0 2_576 .
N2 Ru1 Br1 90.88(13) . 2_576
N2 Ru1 Br1 89.12(13) 2_576 2_576
N1 Ru1 Br1 89.55(13) 2_576 2_576
N1 Ru1 Br1 90.45(13) . 2_576
N2 Ru1 Br1 89.12(13) . .
N2 Ru1 Br1 90.88(13) 2_576 .
N1 Ru1 Br1 90.45(13) 2_576 .
N1 Ru1 Br1 89.55(13) . .
Br1 Ru1 Br1 180.0 2_576 .
C1 N1 C5 118.0(5) . .
C1 N1 Ru1 127.3(4) . .
C5 N1 Ru1 114.6(4) . .
C10 N2 C6 118.2(5) . .
C10 N2 Ru1 127.8(4) . .
C6 N2 Ru1 113.8(3) . .
N1 C1 C2 122.9(5) . .
C3 C2 C1 118.8(5) . .
C2 C3 C4 119.4(5) . .
C5 C4 C3 118.8(5) . .
N1 C5 C4 121.9(5) . .
N1 C5 C6 114.6(5) . .
C4 C5 C6 123.0(5) . .
N2 C6 C7 120.9(5) . .
N2 C6 C5 114.4(5) . .
C7 C6 C5 124.2(5) . .
C8 C7 C6 120.2(5) . .
C7 C8 C9 118.7(5) . .
C10 C9 C8 119.1(5) . .
N2 C10 C9 122.8(5) . .

loop_
_geom_bond_atom_site_label_1
_geom_bond_atom_site_label_2
_geom_bond_distance
_geom_bond_site_symmetry_2
Ru1 N2 2.076(5) .
Ru1 N2 2.076(5) 2_576
Ru1 N1 2.077(5) 2_576
Ru1 N1 2.077(5) .
Ru1 Br1 2.4561(5) 2_576
Ru1 Br1 2.4561(5) .
N1 C1 1.346(7) .
N1 C5 1.360(7) .
N2 C10 1.351(7) .
N2 C6 1.373(7) .
C1 C2 1.383(8) .
C2 C3 1.379(9) .
C3 C4 1.392(8) .
C4 C5 1.386(7) .
C5 C6 1.457(8) .
C6 C7 1.395(8) .
C7 C8 1.375(9) .
C8 C9 1.398(8) .
C9 C10 1.378(8) .

loop_
_geom_torsion_atom_site_label_1
_geom_torsion_atom_site_label_2
_geom_torsion_atom_site_label_3
_geom_torsion_atom_site_label_4
_geom_torsion
C5 N1 C1 C2 4.1(8)
Ru1 N1 C1 C2 -173.0(4)
N1 C1 C2 C3 -1.0(9)
C1 C2 C3 C4 -1.7(8)
C2 C3 C4 C5 1.3(8)
C1 N1 C5 C4 -4.5(8)
Ru1 N1 C5 C4 173.0(4)
C1 N1 C5 C6 168.2(5)
Ru1 N1 C5 C6 -14.4(6)
C3 C4 C5 N1 1.8(8)
C3 C4 C5 C6 -170.2(5)
C10 N2 C6 C7 5.5(7)
Ru1 N2 C6 C7 -168.5(4)
C10 N2 C6 C5 -166.5(5)
Ru1 N2 C6 C5 19.5(6)
N1 C5 C6 N2 -3.4(7)
C4 C5 C6 N2 169.1(5)
N1 C5 C6 C7 -175.1(5)
C4 C5 C6 C7 -2.6(9)
N2 C6 C7 C8 -3.5(8)
C5 C6 C7 C8 167.7(5)
C6 C7 C8 C9 -0.8(8)
C7 C8 C9 C10 2.8(8)
C6 N2 C10 C9 -3.5(8)
Ru1 N2 C10 C9 169.6(4)
C8 C9 C10 N2 -0.7(8)
